data_4346857
loop_
_publ_author_name
'Buitendach, Blenerhassitt E.'
'Erasmus, Elizabeth'
'Landman, Maril\'e'
'Niemantsverdriet, J. W. Hans'
'Swarts, Jannie C.'

_publ_section_title
;
 Consequences of Electron-Density Manipulations on the X-ray Photoelectron
 Spectroscopic Properties of Ferrocenyl-\b-diketonato Complexes of
 Manganese(III). Structure of [Mn(FcCOCHCOCH3)3].
;
_journal_issue 5
_journal_name_full 'Inorganic chemistry'
_journal_page_first 1992
_journal_page_last 2000
_journal_paper_doi 10.1021/acs.inorgchem.5b02250
_journal_volume 55
_journal_year 2016
_chemical_formula_moiety 'C42 H39 Fe3 Mn O6, 0.471(C6 H4), 0.471(C H3)'
_chemical_formula_sum 'C45.29 H42.29 Fe3 Mn O6'
_chemical_formula_weight 905.11
_space_group_crystal_system triclinic
_space_group_IT_number 2
_space_group_name_Hall '-P 1'
_space_group_name_H-M_alt 'P -1'
_atom_sites_solution_hydrogens geom
_audit_creation_method SHELXL-2014
_cell_angle_alpha 107.596(2)
_cell_angle_beta 106.553(2)
_cell_angle_gamma 107.047(2)
_cell_formula_units_Z 2
_cell_length_a 10.7776(3)
_cell_length_b 14.1725(5)
_cell_length_c 14.9765(5)
_cell_measurement_reflns_used 9882
_cell_measurement_temperature 150(2)
_cell_measurement_theta_max 28.48
_cell_measurement_theta_min 2.72
_cell_volume 1901.60(12)
_computing_cell_refinement 'Bruker SAINT'
_computing_data_collection 'Bruker APEX2'
_computing_data_reduction 'Bruker SAINT'
_computing_molecular_graphics
; <i>ORTEP-3 for Windows</i> (Farrugia, 1997), 
 <i>Mercury</i> (Macrae <i>et al</i>., 2008) 
_computing_publication_material   'SHELXL-2013' 
  
_refine_special_details
The toluene solvent molecule includes an inversionn centre and the methyl group 
is disordered. This site occupancy of the ring atoms converged to 0.94139. The 
one five-membered ring had to be refined using the EADP instruction due to some 
large librations of three atoms in the ring. 
;
_computing_structure_refinement 'SHELXTL-2013, SHELXL-2013 (Sheldrick, 2013)'
_computing_structure_solution 'SHELXTS-2013 (Sheldrick, 2013)'
_diffrn_ambient_temperature 150(2)
_diffrn_measured_fraction_theta_full 0.999
_diffrn_measured_fraction_theta_max 0.999
_diffrn_measurement_device_type 'Bruker kappa Proton CMOS'
_diffrn_measurement_method '\f and \w scans'
_diffrn_radiation_monochromator 'Quazar multi-layer optics'
_diffrn_radiation_source 'I\ms micro focus'
_diffrn_radiation_type MoK\a
_diffrn_radiation_wavelength 0.71073
_diffrn_reflns_av_R_equivalents 0.1009
_diffrn_reflns_av_unetI/netI 0.0480
_diffrn_reflns_Laue_measured_fraction_full 0.999
_diffrn_reflns_Laue_measured_fraction_max 0.999
_diffrn_reflns_limit_h_max 13
_diffrn_reflns_limit_h_min -13
_diffrn_reflns_limit_k_max 17
_diffrn_reflns_limit_k_min -17
_diffrn_reflns_limit_l_max 18
_diffrn_reflns_limit_l_min -18
_diffrn_reflns_number 66050
_diffrn_reflns_point_group_measured_fraction_full 0.999
_diffrn_reflns_point_group_measured_fraction_max 0.999
_diffrn_reflns_theta_full 25.242
_diffrn_reflns_theta_max 25.679
_diffrn_reflns_theta_min 2.512
_exptl_absorpt_coefficient_mu 1.497
_exptl_absorpt_correction_T_max 0.7457
_exptl_absorpt_correction_T_min 0.6838
_exptl_absorpt_correction_type multi-scan
_exptl_absorpt_process_details SADABS
_exptl_crystal_colour black
_exptl_crystal_density_diffrn 1.581
_exptl_crystal_description needle
_exptl_crystal_F_000 930
_exptl_crystal_size_max 0.406
_exptl_crystal_size_mid 0.208
_exptl_crystal_size_min 0.206
_refine_diff_density_max 1.447
_refine_diff_density_min -1.132
_refine_diff_density_rms 0.102
_refine_ls_extinction_method none
_refine_ls_goodness_of_fit_ref 1.024
_refine_ls_hydrogen_treatment constr
_refine_ls_matrix_type full
_refine_ls_number_parameters 484
_refine_ls_number_reflns 7212
_refine_ls_number_restraints 0
_refine_ls_restrained_S_all 1.024
_refine_ls_R_factor_all 0.0795
_refine_ls_R_factor_gt 0.0534
_refine_ls_shift/su_max 0.002
_refine_ls_shift/su_mean 0.000
_refine_ls_structure_factor_coef Fsqd
_refine_ls_weighting_details 'w=1/[\s^2^(Fo^2^)+(0.0421P)^2^+8.5636P] where P=(Fo^2^+2Fc^2^)/3'
_refine_ls_weighting_scheme calc
_refine_ls_wR_factor_gt 0.1138
_refine_ls_wR_factor_ref 0.1263
_reflns_Friedel_coverage 0.000
_reflns_number_gt 5476
_reflns_number_total 7212
_reflns_threshold_expression 'I > 2\s(I)'
_cod_data_source_file ic5b02250_si_002.cif
_cod_data_source_block shelx
_cod_original_cell_volume 1901.60(11)
_cod_database_code 4346857
_shelx_space_group_comment
;
The symmetry employed for this shelxl refinement is uniquely defined
by the following loop, which should always be used as a source of
symmetry information in preference to the above space-group names.
They are only intended as comments.
;
_shelx_estimated_absorpt_t_min 0.582
_shelx_estimated_absorpt_t_max 0.748
_shelxl_version_number 2014-3

loop_
_space_group_symop_operation_xyz
'x, y, z'
'-x, -y, -z'

loop_
_atom_site_label
_atom_site_type_symbol
_atom_site_fract_x
_atom_site_fract_y
_atom_site_fract_z
_atom_site_U_iso_or_equiv
_atom_site_adp_type
_atom_site_occupancy
_atom_site_site_symmetry_order
_atom_site_calc_flag
_atom_site_refinement_flags_posn
_atom_site_refinement_flags_adp
_atom_site_refinement_flags_occupancy
Mn1 Mn 0.64000(7) 0.66164(5) 0.40778(5) 0.01531(16) Uani 1 1 d . . .
Fe1 Fe 0.67125(7) 0.40235(6) 0.07754(5) 0.02201(17) Uani 1 1 d . . .
Fe2 Fe 0.26222(7) 0.82591(5) 0.33212(5) 0.02094(17) Uani 1 1 d . . .
Fe3 Fe 1.14716(7) 0.93903(6) 0.72647(6) 0.02502(18) Uani 1 1 d . . .
O1 O 0.7409(3) 0.6297(2) 0.3183(2) 0.0218(7) Uani 1 1 d . . .
O2 O 0.7406(3) 0.6008(3) 0.4928(2) 0.0235(7) Uani 1 1 d . . .
O3 O 0.5335(3) 0.7165(2) 0.3188(2) 0.0212(7) Uani 1 1 d . . .
O4 O 0.4784(3) 0.5129(3) 0.3201(2) 0.0246(7) Uani 1 1 d . . .
O5 O 0.7931(3) 0.8125(3) 0.5011(2) 0.0223(7) Uani 1 1 d . . .
O6 O 0.5420(3) 0.6858(3) 0.5004(2) 0.0231(7) Uani 1 1 d . . .
C1 C 0.8228(5) 0.4755(4) 0.5298(4) 0.0298(11) Uani 1 1 d . . .
H1A H 0.8564 0.4221 0.4992 0.045 Uiso 1 1 calc R U .
H1B H 0.8978 0.5306 0.5966 0.045 Uiso 1 1 calc R U .
H1C H 0.7382 0.4387 0.5391 0.045 Uiso 1 1 calc R U .
C2 C 0.7863(4) 0.5288(4) 0.4609(3) 0.0216(10) Uani 1 1 d . . .
C3 C 0.8047(5) 0.5016(4) 0.3698(3) 0.0217(10) Uani 1 1 d . . .
H3 H 0.8320 0.4432 0.3501 0.026 Uiso 1 1 calc R U .
C4 C 0.7857(4) 0.5546(4) 0.3050(3) 0.0207(10) Uani 1 1 d . . .
C5 C 0.2420(6) 0.3844(5) 0.2401(5) 0.0391(13) Uani 1 1 d . . .
H5A H 0.1472 0.3789 0.2032 0.059 Uiso 1 1 calc R U .
H5B H 0.2618 0.3298 0.1953 0.059 Uiso 1 1 calc R U .
H5C H 0.2454 0.3717 0.3014 0.059 Uiso 1 1 calc R U .
C6 C 0.3468(5) 0.4912(4) 0.2703(3) 0.0232(11) Uani 1 1 d . . .
C7 C 0.3063(5) 0.5692(4) 0.2433(3) 0.0214(10) Uani 1 1 d . . .
H7 H 0.2080 0.5468 0.2042 0.026 Uiso 1 1 calc R U .
C8 C 0.3971(5) 0.6749(4) 0.2687(3) 0.0187(9) Uani 1 1 d . . .
C9 C 0.5171(5) 0.7269(4) 0.6571(4) 0.0299(11) Uani 1 1 d . . .
H9A H 0.5734 0.7772 0.7297 0.045 Uiso 1 1 calc R U .
H9B H 0.4313 0.7387 0.6310 0.045 Uiso 1 1 calc R U .
H9C H 0.4899 0.6518 0.6499 0.045 Uiso 1 1 calc R U .
C10 C 0.6029(5) 0.7465(4) 0.5976(3) 0.0209(10) Uani 1 1 d . . .
C11 C 0.7417(5) 0.8280(4) 0.6478(3) 0.0208(10) Uani 1 1 d . . .
H11 H 0.7802 0.8651 0.7205 0.025 Uiso 1 1 calc R U .
C12 C 0.8281(5) 0.8586(3) 0.5975(3) 0.0181(9) Uani 1 1 d . . .
C13 C 0.8196(5) 0.5240(4) 0.2147(3) 0.0227(10) Uani 1 1 d . . .
C14 C 0.8685(5) 0.4414(4) 0.1797(4) 0.0295(11) Uani 1 1 d . . .
H14 H 0.8930 0.3989 0.2141 0.035 Uiso 1 1 calc R U .
C15 C 0.8733(5) 0.4349(5) 0.0854(4) 0.0333(13) Uani 1 1 d . . .
H15 H 0.9036 0.3879 0.0457 0.040 Uiso 1 1 calc R U .
C16 C 0.8255(5) 0.5098(4) 0.0591(4) 0.0338(12) Uani 1 1 d . . .
H16 H 0.8160 0.5204 -0.0018 0.041 Uiso 1 1 calc R U .
C17 C 0.7943(5) 0.5663(4) 0.1395(4) 0.0263(11) Uani 1 1 d . . .
H17 H 0.7622 0.6224 0.1427 0.032 Uiso 1 1 calc R U .
C21 C 0.5399(5) 0.2498(4) -0.0348(4) 0.0358(13) Uani 1 1 d . . .
H21 H 0.5660 0.2030 -0.0787 0.043 Uiso 1 1 calc R U .
C22 C 0.4900(5) 0.3257(4) -0.0546(4) 0.0337(12) Uani 1 1 d . . .
H22 H 0.4770 0.3394 -0.1142 0.040 Uiso 1 1 calc R U .
C23 C 0.4626(5) 0.3782(4) 0.0295(4) 0.0264(11) Uani 1 1 d . . .
H23 H 0.4270 0.4327 0.0359 0.032 Uiso 1 1 calc R U .
C24 C 0.4975(5) 0.3354(4) 0.1022(4) 0.0302(11) Uani 1 1 d . . .
H24 H 0.4907 0.3568 0.1665 0.036 Uiso 1 1 calc R U .
C25 C 0.5442(5) 0.2551(4) 0.0626(4) 0.0360(13) Uani 1 1 d . . .
H25 H 0.5733 0.2124 0.0950 0.043 Uiso 1 1 calc R U .
C31 C 0.3379(5) 0.7476(4) 0.2392(3) 0.0204(10) Uani 1 1 d . . .
C32 C 0.4158(5) 0.8629(4) 0.2785(4) 0.0242(10) Uani 1 1 d . . .
H32 H 0.5155 0.9025 0.3181 0.029 Uiso 1 1 calc R U .
C33 C 0.3181(6) 0.9076(4) 0.2479(4) 0.0329(12) Uani 1 1 d . . .
H33 H 0.3404 0.9824 0.2639 0.039 Uiso 1 1 calc R U .
C34 C 0.1806(6) 0.8203(4) 0.1888(4) 0.0329(12) Uani 1 1 d . . .
H34 H 0.0953 0.8271 0.1582 0.040 Uiso 1 1 calc R U .
C35 C 0.1917(5) 0.7222(4) 0.1832(3) 0.0257(11) Uani 1 1 d . . .
H35 H 0.1157 0.6517 0.1483 0.031 Uiso 1 1 calc R U .
C41 C 0.2897(5) 0.7750(4) 0.4465(4) 0.0238(10) Uani 1 1 d . . .
H41 H 0.3341 0.7274 0.4543 0.029 Uiso 1 1 calc R U .
C42 C 0.3584(5) 0.8895(4) 0.4893(3) 0.0251(10) Uani 1 1 d . . .
H42 H 0.4569 0.9324 0.5313 0.030 Uiso 1 1 calc R U .
C43 C 0.2546(6) 0.9293(4) 0.4585(4) 0.0318(12) Uani 1 1 d . . .
H43 H 0.2710 1.0035 0.4760 0.038 Uiso 1 1 calc R U .
C44 C 0.1214(6) 0.8376(5) 0.3966(4) 0.0351(13) Uani 1 1 d . . .
H44 H 0.0330 0.8400 0.3653 0.042 Uiso 1 1 calc R U .
C45 C 0.1429(5) 0.7432(4) 0.3899(4) 0.0295(11) Uani 1 1 d . . .
H45 H 0.0717 0.6707 0.3537 0.035 Uiso 1 1 calc R U .
C51 C 0.9660(5) 0.9535(4) 0.6589(3) 0.0203(9) Uani 1 1 d . . .
C52 C 1.0677(5) 0.9917(4) 0.6200(4) 0.0262(11) Uani 1 1 d . . .
H52 H 1.0556 0.9632 0.5505 0.031 Uiso 1 1 calc R U .
C53 C 1.1897(5) 1.0795(4) 0.7035(4) 0.0328(12) Uani 1 1 d . . .
H53 H 1.2735 1.1209 0.6996 0.039 Uiso 1 1 calc R U .
C54 C 1.1654(5) 1.0949(4) 0.7934(4) 0.0325(12) Uani 1 1 d . . .
H54 H 1.2304 1.1485 0.8605 0.039 Uiso 1 1 calc R U .
C55 C 1.0289(5) 1.0177(4) 0.7676(4) 0.0246(10) Uani 1 1 d . . .
H55 H 0.9863 1.0098 0.8139 0.029 Uiso 1 1 calc R U .
C61 C 1.1861(7) 0.8118(5) 0.6527(6) 0.0551(8) Uani 1 1 d . . .
H61 H 1.1695 0.7838 0.5822 0.066 Uiso 1 1 calc R U .
C62 C 1.3112(8) 0.8950(5) 0.7341(6) 0.0551(8) Uani 1 1 d . . .
H62 H 1.3947 0.9322 0.7275 0.066 Uiso 1 1 calc R U .
C63 C 1.2953(7) 0.9150(5) 0.8257(6) 0.0551(8) Uani 1 1 d . . .
H63 H 1.3637 0.9684 0.8919 0.066 Uiso 1 1 calc R U .
C64 C 1.1580(7) 0.8406(5) 0.8013(6) 0.0551(8) Uani 1 1 d . . .
H64 H 1.1176 0.8338 0.8490 0.066 Uiso 1 1 calc R U .
C65 C 1.0903(8) 0.7778(5) 0.6941(6) 0.0551(8) Uani 1 1 d . . .
H65 H 0.9963 0.7222 0.6569 0.066 Uiso 1 1 calc R U .
C71 C 0.1322(13) -0.0044(11) 0.0300(6) 0.089(3) Uani 0.942(11) 1 d . . P
C72 C 0.1241(14) 0.0929(10) 0.0369(6) 0.097(4) Uani 0.942(11) 1 d . . P
H72 H 0.2080 0.1568 0.0615 0.117 Uiso 0.942(11) 1 calc R U P
C73 C -0.0054(12) 0.0957(7) 0.0079(6) 0.073(3) Uani 0.942(11) 1 d . . P
H73 H -0.0100 0.1632 0.0137 0.088 Uiso 0.942(11) 1 calc R U P
C74 C 0.272(2) 0.0088(18) 0.0563(12) 0.117(10) Uani 0.471(6) 1 d . . P
H74A H 0.2877 -0.0421 0.0856 0.175 Uiso 0.471(6) 1 calc R U P
H74C H 0.3359 0.0836 0.1069 0.175 Uiso 0.471(6) 1 calc R U P
H74B H 0.2923 -0.0058 -0.0052 0.175 Uiso 0.471(6) 1 calc R U P

loop_
_atom_site_aniso_label
_atom_site_aniso_U_11
_atom_site_aniso_U_22
_atom_site_aniso_U_33
_atom_site_aniso_U_23
_atom_site_aniso_U_13
_atom_site_aniso_U_12
Mn1 0.0155(3) 0.0132(3) 0.0149(3) 0.0038(3) 0.0043(3) 0.0069(3)
Fe1 0.0173(3) 0.0246(4) 0.0152(3) 0.0028(3) 0.0046(3) 0.0049(3)
Fe2 0.0228(3) 0.0180(3) 0.0216(4) 0.0058(3) 0.0072(3) 0.0126(3)
Fe3 0.0195(3) 0.0237(4) 0.0348(4) 0.0167(3) 0.0093(3) 0.0100(3)
O1 0.0236(17) 0.0204(17) 0.0220(17) 0.0090(14) 0.0079(14) 0.0111(14)
O2 0.0287(18) 0.0215(17) 0.0192(16) 0.0052(14) 0.0098(14) 0.0124(15)
O3 0.0188(16) 0.0187(17) 0.0220(17) 0.0069(14) 0.0048(14) 0.0076(13)
O4 0.0270(18) 0.0231(18) 0.0278(18) 0.0112(15) 0.0106(15) 0.0157(15)
O5 0.0228(16) 0.0247(18) 0.0186(17) 0.0078(14) 0.0078(14) 0.0109(14)
O6 0.0180(16) 0.0214(17) 0.0225(17) 0.0052(14) 0.0040(14) 0.0072(14)
C1 0.033(3) 0.020(3) 0.031(3) 0.010(2) 0.009(2) 0.010(2)
C2 0.012(2) 0.015(2) 0.024(2) 0.001(2) 0.0009(19) 0.0023(18)
C3 0.024(2) 0.017(2) 0.022(2) 0.004(2) 0.009(2) 0.011(2)
C4 0.010(2) 0.019(2) 0.020(2) 0.0015(19) 0.0009(18) 0.0031(18)
C5 0.036(3) 0.040(3) 0.052(4) 0.024(3) 0.020(3) 0.024(3)
C6 0.017(2) 0.033(3) 0.012(2) -0.003(2) 0.0037(18) 0.016(2)
C7 0.019(2) 0.020(2) 0.023(2) 0.007(2) 0.0066(19) 0.0101(19)
C8 0.022(2) 0.019(2) 0.012(2) 0.0034(18) 0.0056(18) 0.0104(19)
C9 0.023(3) 0.027(3) 0.036(3) 0.013(2) 0.009(2) 0.007(2)
C10 0.023(2) 0.014(2) 0.021(2) 0.0038(19) 0.004(2) 0.0116(19)
C11 0.023(2) 0.017(2) 0.018(2) 0.0051(19) 0.0055(19) 0.0086(19)
C12 0.021(2) 0.014(2) 0.017(2) 0.0053(19) 0.0021(18) 0.0098(19)
C13 0.015(2) 0.026(3) 0.018(2) 0.003(2) 0.0044(19) 0.0061(19)
C14 0.020(2) 0.035(3) 0.026(3) 0.005(2) 0.007(2) 0.013(2)
C15 0.017(2) 0.046(3) 0.020(3) -0.001(2) 0.008(2) 0.007(2)
C16 0.023(3) 0.041(3) 0.022(3) 0.007(2) 0.008(2) 0.000(2)
C17 0.016(2) 0.024(3) 0.024(3) 0.006(2) 0.003(2) -0.002(2)
C21 0.025(3) 0.024(3) 0.034(3) -0.004(2) 0.009(2) -0.003(2)
C22 0.023(3) 0.036(3) 0.020(3) 0.007(2) 0.000(2) -0.003(2)
C23 0.014(2) 0.026(3) 0.028(3) 0.009(2) 0.001(2) 0.003(2)
C24 0.023(3) 0.034(3) 0.027(3) 0.012(2) 0.010(2) 0.003(2)
C25 0.029(3) 0.030(3) 0.049(3) 0.020(3) 0.014(3) 0.009(2)
C31 0.023(2) 0.023(2) 0.016(2) 0.0059(19) 0.0085(19) 0.012(2)
C32 0.031(3) 0.022(2) 0.026(3) 0.011(2) 0.013(2) 0.015(2)
C33 0.053(3) 0.027(3) 0.037(3) 0.022(2) 0.026(3) 0.025(3)
C34 0.044(3) 0.040(3) 0.028(3) 0.019(3) 0.013(2) 0.031(3)
C35 0.026(3) 0.029(3) 0.016(2) 0.004(2) 0.003(2) 0.015(2)
C41 0.028(3) 0.024(3) 0.023(2) 0.012(2) 0.011(2) 0.014(2)
C42 0.025(2) 0.024(3) 0.018(2) 0.003(2) 0.006(2) 0.007(2)
C43 0.045(3) 0.025(3) 0.029(3) 0.009(2) 0.017(2) 0.020(2)
C44 0.034(3) 0.051(4) 0.036(3) 0.022(3) 0.019(3) 0.029(3)
C45 0.024(3) 0.031(3) 0.027(3) 0.008(2) 0.011(2) 0.006(2)
C51 0.021(2) 0.016(2) 0.024(2) 0.007(2) 0.008(2) 0.0100(19)
C52 0.025(2) 0.029(3) 0.037(3) 0.020(2) 0.017(2) 0.017(2)
C53 0.025(3) 0.023(3) 0.058(4) 0.026(3) 0.018(3) 0.010(2)
C54 0.023(3) 0.021(3) 0.039(3) 0.007(2) 0.002(2) 0.006(2)
C55 0.021(2) 0.019(2) 0.024(3) 0.002(2) 0.005(2) 0.007(2)
C61 0.0614(19) 0.0471(18) 0.081(2) 0.0430(17) 0.0298(17) 0.0368(15)
C62 0.0614(19) 0.0471(18) 0.081(2) 0.0430(17) 0.0298(17) 0.0368(15)
C63 0.0614(19) 0.0471(18) 0.081(2) 0.0430(17) 0.0298(17) 0.0368(15)
C64 0.0614(19) 0.0471(18) 0.081(2) 0.0430(17) 0.0298(17) 0.0368(15)
C65 0.0614(19) 0.0471(18) 0.081(2) 0.0430(17) 0.0298(17) 0.0368(15)
C71 0.105(9) 0.118(9) 0.025(4) 0.010(5) 0.023(5) 0.047(8)
C72 0.141(11) 0.111(9) 0.030(5) 0.009(5) 0.039(6) 0.058(8)
C73 0.103(7) 0.062(6) 0.030(4) 0.007(4) 0.021(5) 0.022(6)
C74 0.103(17) 0.124(18) 0.027(9) -0.001(10) 0.018(10) -0.036(14)

loop_
_atom_type_symbol
_atom_type_description
_atom_type_scat_dispersion_real
_atom_type_scat_dispersion_imag
_atom_type_scat_source
C C 0.0033 0.0016 'International Tables Vol C Tables 4.2.6.8 and 6.1.1.4'
H H 0.0000 0.0000 'International Tables Vol C Tables 4.2.6.8 and 6.1.1.4'
O O 0.0106 0.0060 'International Tables Vol C Tables 4.2.6.8 and 6.1.1.4'
Mn Mn 0.3368 0.7283 'International Tables Vol C Tables 4.2.6.8 and 6.1.1.4'
Fe Fe 0.3463 0.8444 'International Tables Vol C Tables 4.2.6.8 and 6.1.1.4'

loop_
_geom_angle_atom_site_label_1
_geom_angle_atom_site_label_2
_geom_angle_atom_site_label_3
_geom_angle
_geom_angle_site_symmetry_1
_geom_angle_site_symmetry_3
O6 Mn1 O1 175.93(13) . .
O6 Mn1 O2 88.04(13) . .
O1 Mn1 O2 88.16(12) . .
O6 Mn1 O3 92.15(13) . .
O1 Mn1 O3 91.58(13) . .
O2 Mn1 O3 177.71(13) . .
O6 Mn1 O5 87.81(13) . .
O1 Mn1 O5 93.67(13) . .
O2 Mn1 O5 90.35(13) . .
O3 Mn1 O5 91.94(13) . .
O6 Mn1 O4 88.11(13) . .
O1 Mn1 O4 90.44(13) . .
O2 Mn1 O4 90.10(13) . .
O3 Mn1 O4 87.62(13) . .
O5 Mn1 O4 175.87(13) . .
C24 Fe1 C14 120.3(2) . .
C24 Fe1 C13 106.32(19) . .
C14 Fe1 C13 41.56(19) . .
C24 Fe1 C25 40.7(2) . .
C14 Fe1 C25 106.2(2) . .
C13 Fe1 C25 123.2(2) . .
C24 Fe1 C21 68.5(2) . .
C14 Fe1 C21 123.5(2) . .
C13 Fe1 C21 160.6(2) . .
C25 Fe1 C21 40.9(2) . .
C24 Fe1 C22 68.4(2) . .
C14 Fe1 C22 160.6(2) . .
C13 Fe1 C22 157.0(2) . .
C25 Fe1 C22 68.3(2) . .
C21 Fe1 C22 40.3(2) . .
C24 Fe1 C16 161.5(2) . .
C14 Fe1 C16 68.5(2) . .
C13 Fe1 C16 68.66(19) . .
C25 Fe1 C16 156.9(2) . .
C21 Fe1 C16 122.1(2) . .
C22 Fe1 C16 108.8(2) . .
C24 Fe1 C15 156.1(2) . .
C14 Fe1 C15 40.29(19) . .
C13 Fe1 C15 68.49(18) . .
C25 Fe1 C15 121.2(2) . .
C21 Fe1 C15 108.2(2) . .
C22 Fe1 C15 125.4(2) . .
C16 Fe1 C15 40.4(2) . .
C24 Fe1 C23 40.6(2) . .
C14 Fe1 C23 156.5(2) . .
C13 Fe1 C23 121.00(19) . .
C25 Fe1 C23 68.3(2) . .
C21 Fe1 C23 68.1(2) . .
C22 Fe1 C23 40.6(2) . .
C16 Fe1 C23 125.4(2) . .
C15 Fe1 C23 162.1(2) . .
C24 Fe1 C17 124.2(2) . .
C14 Fe1 C17 69.0(2) . .
C13 Fe1 C17 40.88(19) . .
C25 Fe1 C17 160.6(2) . .
C21 Fe1 C17 157.3(2) . .
C22 Fe1 C17 122.3(2) . .
C16 Fe1 C17 40.5(2) . .
C15 Fe1 C17 68.0(2) . .
C23 Fe1 C17 108.3(2) . .
C31 Fe2 C35 41.40(18) . .
C31 Fe2 C41 105.32(19) . .
C35 Fe2 C41 122.1(2) . .
C31 Fe2 C45 119.2(2) . .
C35 Fe2 C45 105.2(2) . .
C41 Fe2 C45 40.84(19) . .
C31 Fe2 C44 155.1(2) . .
C35 Fe2 C44 120.2(2) . .
C41 Fe2 C44 68.2(2) . .
C45 Fe2 C44 40.3(2) . .
C31 Fe2 C32 41.35(18) . .
C35 Fe2 C32 69.2(2) . .
C41 Fe2 C32 121.20(19) . .
C45 Fe2 C32 156.13(19) . .
C44 Fe2 C32 162.5(2) . .
C31 Fe2 C34 68.86(19) . .
C35 Fe2 C34 40.6(2) . .
C41 Fe2 C34 159.2(2) . .
C45 Fe2 C34 123.2(2) . .
C44 Fe2 C34 108.2(2) . .
C32 Fe2 C34 68.4(2) . .
C31 Fe2 C33 69.08(19) . .
C35 Fe2 C33 68.8(2) . .
C41 Fe2 C33 157.7(2) . .
C45 Fe2 C33 160.9(2) . .
C44 Fe2 C33 125.8(2) . .
C32 Fe2 C33 40.57(19) . .
C34 Fe2 C33 40.7(2) . .
C31 Fe2 C42 123.33(19) . .
C35 Fe2 C42 159.42(19) . .
C41 Fe2 C42 40.39(19) . .
C45 Fe2 C42 68.2(2) . .
C44 Fe2 C42 68.2(2) . .
C32 Fe2 C42 108.5(2) . .
C34 Fe2 C42 159.2(2) . .
C33 Fe2 C42 123.6(2) . .
C31 Fe2 C43 161.2(2) . .
C35 Fe2 C43 157.1(2) . .
C41 Fe2 C43 68.2(2) . .
C45 Fe2 C43 68.2(2) . .
C44 Fe2 C43 40.7(2) . .
C32 Fe2 C43 125.6(2) . .
C34 Fe2 C43 123.4(2) . .
C33 Fe2 C43 109.8(2) . .
C42 Fe2 C43 40.50(19) . .
C62 Fe3 C51 157.1(2) . .
C62 Fe3 C55 160.9(3) . .
C51 Fe3 C55 41.36(18) . .
C62 Fe3 C63 39.9(3) . .
C51 Fe3 C63 160.4(2) . .
C55 Fe3 C63 124.3(2) . .
C62 Fe3 C61 40.3(3) . .
C51 Fe3 C61 120.6(2) . .
C55 Fe3 C61 157.0(2) . .
C63 Fe3 C61 68.1(3) . .
C62 Fe3 C52 122.2(2) . .
C51 Fe3 C52 41.15(18) . .
C55 Fe3 C52 69.15(19) . .
C63 Fe3 C52 157.7(2) . .
C61 Fe3 C52 106.6(2) . .
C62 Fe3 C65 67.1(3) . .
C51 Fe3 C65 106.4(2) . .
C55 Fe3 C65 122.1(2) . .
C63 Fe3 C65 68.2(3) . .
C61 Fe3 C65 39.9(3) . .
C52 Fe3 C65 122.5(3) . .
C62 Fe3 C64 66.7(3) . .
C51 Fe3 C64 123.6(2) . .
C55 Fe3 C64 108.3(2) . .
C63 Fe3 C64 40.3(3) . .
C61 Fe3 C64 67.3(3) . .
C52 Fe3 C64 159.5(3) . .
C65 Fe3 C64 40.4(3) . .
C62 Fe3 C54 125.6(2) . .
C51 Fe3 C54 68.37(19) . .
C55 Fe3 C54 40.40(19) . .
C63 Fe3 C54 109.4(3) . .
C61 Fe3 C54 160.7(2) . .
C52 Fe3 C54 68.0(2) . .
C65 Fe3 C54 158.6(3) . .
C64 Fe3 C54 124.0(3) . .
C62 Fe3 C53 109.5(2) . .
C51 Fe3 C53 68.36(19) . .
C55 Fe3 C53 68.2(2) . .
C63 Fe3 C53 123.3(2) . .
C61 Fe3 C53 124.1(2) . .
C52 Fe3 C53 40.4(2) . .
C65 Fe3 C53 159.2(3) . .
C64 Fe3 C53 159.1(3) . .
C54 Fe3 C53 40.1(2) . .
C4 O1 Mn1 125.3(3) . .
C2 O2 Mn1 125.7(3) . .
C8 O3 Mn1 125.7(3) . .
C6 O4 Mn1 127.0(3) . .
C12 O5 Mn1 124.3(3) . .
C10 O6 Mn1 125.8(3) . .
C2 C1 H1A 109.5 . .
C2 C1 H1B 109.5 . .
H1A C1 H1B 109.5 . .
C2 C1 H1C 109.5 . .
H1A C1 H1C 109.5 . .
H1B C1 H1C 109.5 . .
O2 C2 C3 124.1(4) . .
O2 C2 C1 115.4(4) . .
C3 C2 C1 120.4(4) . .
C2 C3 C4 124.3(4) . .
C2 C3 H3 117.9 . .
C4 C3 H3 117.9 . .
O1 C4 C3 124.8(4) . .
O1 C4 C13 116.0(4) . .
C3 C4 C13 119.2(4) . .
C6 C5 H5A 109.5 . .
C6 C5 H5B 109.5 . .
H5A C5 H5B 109.5 . .
C6 C5 H5C 109.5 . .
H5A C5 H5C 109.5 . .
H5B C5 H5C 109.5 . .
O4 C6 C7 121.4(4) . .
O4 C6 C5 117.9(4) . .
C7 C6 C5 120.7(4) . .
C8 C7 C6 126.1(4) . .
C8 C7 H7 117.0 . .
C6 C7 H7 117.0 . .
O3 C8 C7 124.5(4) . .
O3 C8 C31 115.9(4) . .
C7 C8 C31 119.6(4) . .
C10 C9 H9A 109.5 . .
C10 C9 H9B 109.5 . .
H9A C9 H9B 109.5 . .
C10 C9 H9C 109.5 . .
H9A C9 H9C 109.5 . .
H9B C9 H9C 109.5 . .
O6 C10 C11 123.9(4) . .
O6 C10 C9 116.3(4) . .
C11 C10 C9 119.8(4) . .
C10 C11 C12 124.3(4) . .
C10 C11 H11 117.9 . .
C12 C11 H11 117.9 . .
O5 C12 C11 124.6(4) . .
O5 C12 C51 117.1(4) . .
C11 C12 C51 118.2(4) . .
C17 C13 C14 107.5(4) . .
C17 C13 C4 124.0(4) . .
C14 C13 C4 128.2(4) . .
C17 C13 Fe1 70.4(3) . .
C14 C13 Fe1 69.1(3) . .
C4 C13 Fe1 121.2(3) . .
C15 C14 C13 107.7(5) . .
C15 C14 Fe1 70.7(3) . .
C13 C14 Fe1 69.3(3) . .
C15 C14 H14 126.2 . .
C13 C14 H14 126.2 . .
Fe1 C14 H14 125.4 . .
C14 C15 C16 108.9(5) . .
C14 C15 Fe1 69.0(3) . .
C16 C15 Fe1 69.7(3) . .
C14 C15 H15 125.6 . .
C16 C15 H15 125.6 . .
Fe1 C15 H15 127.3 . .
C15 C16 C17 108.0(5) . .
C15 C16 Fe1 69.8(3) . .
C17 C16 Fe1 69.9(3) . .
C15 C16 H16 126.0 . .
C17 C16 H16 126.0 . .
Fe1 C16 H16 125.8 . .
C16 C17 C13 107.9(5) . .
C16 C17 Fe1 69.6(3) . .
C13 C17 Fe1 68.8(3) . .
C16 C17 H17 126.0 . .
C13 C17 H17 126.0 . .
Fe1 C17 H17 127.2 . .
C22 C21 C25 108.1(5) . .
C22 C21 Fe1 69.9(3) . .
C25 C21 Fe1 69.5(3) . .
C22 C21 H21 126.0 . .
C25 C21 H21 126.0 . .
Fe1 C21 H21 126.3 . .
C21 C22 C23 108.2(5) . .
C21 C22 Fe1 69.8(3) . .
C23 C22 Fe1 69.8(3) . .
C21 C22 H22 125.9 . .
C23 C22 H22 125.9 . .
Fe1 C22 H22 126.1 . .
C24 C23 C22 108.0(5) . .
C24 C23 Fe1 69.1(3) . .
C22 C23 Fe1 69.7(3) . .
C24 C23 H23 126.0 . .
C22 C23 H23 126.0 . .
Fe1 C23 H23 126.8 . .
C25 C24 C23 108.2(5) . .
C25 C24 Fe1 70.0(3) . .
C23 C24 Fe1 70.3(3) . .
C25 C24 H24 125.9 . .
C23 C24 H24 125.9 . .
Fe1 C24 H24 125.4 . .
C24 C25 C21 107.6(5) . .
C24 C25 Fe1 69.3(3) . .
C21 C25 Fe1 69.7(3) . .
C24 C25 H25 126.2 . .
C21 C25 H25 126.2 . .
Fe1 C25 H25 126.4 . .
C35 C31 C32 107.6(4) . .
C35 C31 C8 127.3(4) . .
C32 C31 C8 124.3(4) . .
C35 C31 Fe2 69.6(3) . .
C32 C31 Fe2 70.1(3) . .
C8 C31 Fe2 117.4(3) . .
C33 C32 C31 108.0(4) . .
C33 C32 Fe2 70.1(3) . .
C31 C32 Fe2 68.5(3) . .
C33 C32 H32 126.0 . .
C31 C32 H32 126.0 . .
Fe2 C32 H32 127.0 . .
C32 C33 C34 107.8(4) . .
C32 C33 Fe2 69.4(3) . .
C34 C33 Fe2 69.3(3) . .
C32 C33 H33 126.1 . .
C34 C33 H33 126.1 . .
Fe2 C33 H33 126.7 . .
C35 C34 C33 108.8(4) . .
C35 C34 Fe2 69.2(3) . .
C33 C34 Fe2 70.0(3) . .
C35 C34 H34 125.6 . .
C33 C34 H34 125.6 . .
Fe2 C34 H34 126.8 . .
C34 C35 C31 107.8(4) . .
C34 C35 Fe2 70.2(3) . .
C31 C35 Fe2 69.0(3) . .
C34 C35 H35 126.1 . .
C31 C35 H35 126.1 . .
Fe2 C35 H35 126.3 . .
C42 C41 C45 108.2(4) . .
C42 C41 Fe2 70.6(3) . .
C45 C41 Fe2 69.7(3) . .
C42 C41 H41 125.9 . .
C45 C41 H41 125.9 . .
Fe2 C41 H41 125.4 . .
C41 C42 C43 108.0(4) . .
C41 C42 Fe2 69.0(3) . .
C43 C42 Fe2 69.9(3) . .
C41 C42 H42 126.0 . .
C43 C42 H42 126.0 . .
Fe2 C42 H42 126.7 . .
C42 C43 C44 107.4(4) . .
C42 C43 Fe2 69.6(3) . .
C44 C43 Fe2 69.0(3) . .
C42 C43 H43 126.3 . .
C44 C43 H43 126.3 . .
Fe2 C43 H43 126.6 . .
C45 C44 C43 108.4(4) . .
C45 C44 Fe2 69.7(3) . .
C43 C44 Fe2 70.3(3) . .
C45 C44 H44 125.8 . .
C43 C44 H44 125.8 . .
Fe2 C44 H44 125.8 . .
C44 C45 C41 108.0(5) . .
C44 C45 Fe2 70.0(3) . .
C41 C45 Fe2 69.5(3) . .
C44 C45 H45 126.0 . .
C41 C45 H45 126.0 . .
Fe2 C45 H45 126.1 . .
C52 C51 C55 107.5(4) . .
C52 C51 C12 124.8(4) . .
C55 C51 C12 127.5(4) . .
C52 C51 Fe3 69.8(3) . .
C55 C51 Fe3 69.4(3) . .
C12 C51 Fe3 122.0(3) . .
C53 C52 C51 107.9(4) . .
C53 C52 Fe3 70.9(3) . .
C51 C52 Fe3 69.1(3) . .
C53 C52 H52 126.1 . .
C51 C52 H52 126.1 . .
Fe3 C52 H52 125.6 . .
C54 C53 C52 108.1(4) . .
C54 C53 Fe3 69.6(3) . .
C52 C53 Fe3 68.8(3) . .
C54 C53 H53 125.9 . .
C52 C53 H53 125.9 . .
Fe3 C53 H53 127.3 . .
C55 C54 C53 108.9(5) . .
C55 C54 Fe3 68.8(3) . .
C53 C54 Fe3 70.4(3) . .
C55 C54 H54 125.6 . .
C53 C54 H54 125.6 . .
Fe3 C54 H54 126.8 . .
C54 C55 C51 107.6(4) . .
C54 C55 Fe3 70.8(3) . .
C51 C55 Fe3 69.3(3) . .
C54 C55 H55 126.2 . .
C51 C55 H55 126.2 . .
Fe3 C55 H55 125.3 . .
C65 C61 C62 107.3(7) . .
C65 C61 Fe3 70.3(4) . .
C62 C61 Fe3 69.4(4) . .
C65 C61 H61 126.3 . .
C62 C61 H61 126.3 . .
Fe3 C61 H61 125.5 . .
C63 C62 C61 110.0(7) . .
C63 C62 Fe3 70.5(4) . .
C61 C62 Fe3 70.3(4) . .
C63 C62 H62 125.0 . .
C61 C62 H62 125.0 . .
Fe3 C62 H62 125.8 . .
C62 C63 C64 106.5(7) . .
C62 C63 Fe3 69.6(4) . .
C64 C63 Fe3 70.2(4) . .
C62 C63 H63 126.8 . .
C64 C63 H63 126.8 . .
Fe3 C63 H63 125.0 . .
C63 C64 C65 108.5(7) . .
C63 C64 Fe3 69.5(4) . .
C65 C64 Fe3 69.7(4) . .
C63 C64 H64 125.7 . .
C65 C64 H64 125.7 . .
Fe3 C64 H64 126.6 . .
C61 C65 C64 107.7(7) . .
C61 C65 Fe3 69.8(4) . .
C64 C65 Fe3 69.9(4) . .
C61 C65 H65 126.1 . .
C64 C65 H65 126.1 . .
Fe3 C65 H65 125.7 . .
C72 C71 C74 109.6(16) . .
C72 C71 C73 117.9(11) . 2
C74 C71 C73 132.2(15) . 2
C73 C72 C71 119.0(12) . .
C73 C72 H72 120.5 . .
C71 C72 H72 120.5 . .
C72 C73 C71 123.1(10) . 2
C72 C73 H73 118.5 . .
C71 C73 H73 118.5 2 .
C71 C74 H74A 109.5 . .
C71 C74 H74C 109.5 . .
H74A C74 H74C 109.5 . .
C71 C74 H74B 109.5 . .
H74A C74 H74B 109.5 . .
H74C C74 H74B 109.5 . .

loop_
_geom_bond_atom_site_label_1
_geom_bond_atom_site_label_2
_geom_bond_distance
_geom_bond_site_symmetry_2
Mn1 O6 1.979(3) .
Mn1 O1 1.984(3) .
Mn1 O2 1.991(3) .
Mn1 O3 1.994(3) .
Mn1 O5 2.014(3) .
Mn1 O4 2.018(3) .
Fe1 C24 2.027(5) .
Fe1 C14 2.027(5) .
Fe1 C13 2.030(5) .
Fe1 C25 2.037(5) .
Fe1 C21 2.039(5) .
Fe1 C22 2.041(5) .
Fe1 C16 2.048(5) .
Fe1 C15 2.049(5) .
Fe1 C23 2.042(5) .
Fe1 C17 2.051(5) .
Fe2 C31 2.019(4) .
Fe2 C35 2.028(5) .
Fe2 C41 2.031(5) .
Fe2 C45 2.034(5) .
Fe2 C44 2.038(5) .
Fe2 C32 2.041(5) .
Fe2 C34 2.041(5) .
Fe2 C33 2.050(5) .
Fe2 C42 2.051(5) .
Fe2 C43 2.054(5) .
Fe3 C62 2.025(6) .
Fe3 C51 2.027(4) .
Fe3 C55 2.028(5) .
Fe3 C63 2.036(6) .
Fe3 C61 2.037(7) .
Fe3 C52 2.037(5) .
Fe3 C65 2.043(6) .
Fe3 C64 2.045(6) .
Fe3 C54 2.054(5) .
Fe3 C53 2.064(5) .
O1 C4 1.278(5) .
O2 C2 1.283(5) .
O3 C8 1.291(5) .
O4 C6 1.291(5) .
O5 C12 1.276(5) .
O6 C10 1.287(5) .
C1 C2 1.485(7) .
C1 H1A 0.9800 .
C1 H1B 0.9800 .
C1 H1C 0.9800 .
C2 C3 1.390(6) .
C3 C4 1.401(6) .
C3 H3 0.9500 .
C4 C13 1.473(6) .
C5 C6 1.437(7) .
C5 H5A 0.9800 .
C5 H5B 0.9800 .
C5 H5C 0.9800 .
C6 C7 1.424(7) .
C7 C8 1.390(6) .
C7 H7 0.9500 .
C8 C31 1.472(6) .
C9 C10 1.480(7) .
C9 H9A 0.9800 .
C9 H9B 0.9800 .
C9 H9C 0.9800 .
C10 C11 1.400(6) .
C11 C12 1.407(6) .
C11 H11 0.9500 .
C12 C51 1.472(6) .
C13 C17 1.425(7) .
C13 C14 1.440(7) .
C14 C15 1.404(7) .
C14 H14 0.9500 .
C15 C16 1.416(8) .
C15 H15 0.9500 .
C16 C17 1.418(7) .
C16 H16 0.9500 .
C17 H17 0.9500 .
C21 C22 1.405(8) .
C21 C25 1.423(8) .
C21 H21 0.9500 .
C22 C23 1.415(7) .
C22 H22 0.9500 .
C23 C24 1.412(7) .
C23 H23 0.9500 .
C24 C25 1.414(7) .
C24 H24 0.9500 .
C25 H25 0.9500 .
C31 C35 1.431(6) .
C31 C32 1.433(7) .
C32 C33 1.418(7) .
C32 H32 0.9500 .
C33 C34 1.423(8) .
C33 H33 0.9500 .
C34 C35 1.410(7) .
C34 H34 0.9500 .
C35 H35 0.9500 .
C41 C42 1.409(7) .
C41 C45 1.418(7) .
C41 H41 0.9500 .
C42 C43 1.421(7) .
C42 H42 0.9500 .
C43 C44 1.424(8) .
C43 H43 0.9500 .
C44 C45 1.403(7) .
C44 H44 0.9500 .
C45 H45 0.9500 .
C51 C52 1.428(6) .
C51 C55 1.432(6) .
C52 C53 1.415(7) .
C52 H52 0.9500 .
C53 C54 1.410(8) .
C53 H53 0.9500 .
C54 C55 1.410(7) .
C54 H54 0.9500 .
C55 H55 0.9500 .
C61 C65 1.392(9) .
C61 C62 1.398(10) .
C61 H61 0.9500 .
C62 C63 1.385(10) .
C62 H62 0.9500 .
C63 C64 1.407(9) .
C63 H63 0.9500 .
C64 C65 1.410(10) .
C64 H64 0.9500 .
C65 H65 0.9500 .
C71 C72 1.382(14) .
C71 C74 1.39(2) .
C71 C73 1.393(14) 2
C72 C73 1.355(14) .
C72 H72 0.9500 .
C73 C71 1.393(14) 2
C73 H73 0.9500 .
C74 H74A 0.9800 .
C74 H74C 0.9800 .
C74 H74B 0.9800 .

loop_
_geom_torsion_atom_site_label_1
_geom_torsion_atom_site_label_2
_geom_torsion_atom_site_label_3
_geom_torsion_atom_site_label_4
_geom_torsion
_geom_torsion_site_symmetry_1
_geom_torsion_site_symmetry_4
Mn1 O2 C2 C3 16.8(6) . .
Mn1 O2 C2 C1 -164.5(3) . .
O2 C2 C3 C4 4.8(7) . .
C1 C2 C3 C4 -173.8(4) . .
Mn1 O1 C4 C3 -17.5(6) . .
Mn1 O1 C4 C13 162.9(3) . .
C2 C3 C4 O1 -4.5(7) . .
C2 C3 C4 C13 175.1(4) . .
Mn1 O4 C6 C7 21.3(6) . .
Mn1 O4 C6 C5 -160.4(3) . .
O4 C6 C7 C8 -2.4(7) . .
C5 C6 C7 C8 179.3(5) . .
Mn1 O3 C8 C7 -20.2(6) . .
Mn1 O3 C8 C31 158.9(3) . .
C6 C7 C8 O3 2.0(7) . .
C6 C7 C8 C31 -177.1(4) . .
Mn1 O6 C10 C11 18.9(6) . .
Mn1 O6 C10 C9 -161.5(3) . .
O6 C10 C11 C12 4.5(7) . .
C9 C10 C11 C12 -175.0(4) . .
Mn1 O5 C12 C11 -20.0(6) . .
Mn1 O5 C12 C51 162.9(3) . .
C10 C11 C12 O5 -3.6(7) . .
C10 C11 C12 C51 173.5(4) . .
O1 C4 C13 C17 -5.3(6) . .
C3 C4 C13 C17 175.0(4) . .
O1 C4 C13 C14 -178.5(4) . .
C3 C4 C13 C14 1.9(7) . .
O1 C4 C13 Fe1 -91.6(5) . .
C3 C4 C13 Fe1 88.8(5) . .
C17 C13 C14 C15 0.4(5) . .
C4 C13 C14 C15 174.5(4) . .
Fe1 C13 C14 C15 60.6(3) . .
C17 C13 C14 Fe1 -60.2(3) . .
C4 C13 C14 Fe1 113.9(5) . .
C13 C14 C15 C16 -1.3(6) . .
Fe1 C14 C15 C16 58.4(3) . .
C13 C14 C15 Fe1 -59.7(3) . .
C14 C15 C16 C17 1.7(6) . .
Fe1 C15 C16 C17 59.7(3) . .
C14 C15 C16 Fe1 -58.0(3) . .
C15 C16 C17 C13 -1.5(5) . .
Fe1 C16 C17 C13 58.2(3) . .
C15 C16 C17 Fe1 -59.7(3) . .
C14 C13 C17 C16 0.7(5) . .
C4 C13 C17 C16 -173.7(4) . .
Fe1 C13 C17 C16 -58.8(3) . .
C14 C13 C17 Fe1 59.4(3) . .
C4 C13 C17 Fe1 -115.0(4) . .
C25 C21 C22 C23 -0.2(6) . .
Fe1 C21 C22 C23 -59.4(3) . .
C25 C21 C22 Fe1 59.2(3) . .
C21 C22 C23 C24 0.7(5) . .
Fe1 C22 C23 C24 -58.7(3) . .
C21 C22 C23 Fe1 59.4(3) . .
C22 C23 C24 C25 -1.0(5) . .
Fe1 C23 C24 C25 -60.0(3) . .
C22 C23 C24 Fe1 59.0(3) . .
C23 C24 C25 C21 0.8(6) . .
Fe1 C24 C25 C21 -59.3(3) . .
C23 C24 C25 Fe1 60.2(3) . .
C22 C21 C25 C24 -0.3(6) . .
Fe1 C21 C25 C24 59.1(3) . .
C22 C21 C25 Fe1 -59.4(3) . .
O3 C8 C31 C35 179.5(4) . .
C7 C8 C31 C35 -1.3(7) . .
O3 C8 C31 C32 -12.4(6) . .
C7 C8 C31 C32 166.8(4) . .
O3 C8 C31 Fe2 -96.1(4) . .
C7 C8 C31 Fe2 83.1(5) . .
C35 C31 C32 C33 0.7(5) . .
C8 C31 C32 C33 -169.4(4) . .
Fe2 C31 C32 C33 -59.1(3) . .
C35 C31 C32 Fe2 59.8(3) . .
C8 C31 C32 Fe2 -110.3(4) . .
C31 C32 C33 C34 -0.7(5) . .
Fe2 C32 C33 C34 -58.9(3) . .
C31 C32 C33 Fe2 58.1(3) . .
C32 C33 C34 C35 0.5(6) . .
Fe2 C33 C34 C35 -58.4(3) . .
C32 C33 C34 Fe2 58.9(3) . .
C33 C34 C35 C31 0.0(5) . .
Fe2 C34 C35 C31 -58.9(3) . .
C33 C34 C35 Fe2 58.9(4) . .
C32 C31 C35 C34 -0.4(5) . .
C8 C31 C35 C34 169.3(4) . .
Fe2 C31 C35 C34 59.7(3) . .
C32 C31 C35 Fe2 -60.1(3) . .
C8 C31 C35 Fe2 109.6(4) . .
C45 C41 C42 C43 -0.6(5) . .
Fe2 C41 C42 C43 59.2(3) . .
C45 C41 C42 Fe2 -59.8(3) . .
C41 C42 C43 C44 0.2(6) . .
Fe2 C42 C43 C44 58.9(3) . .
C41 C42 C43 Fe2 -58.7(3) . .
C42 C43 C44 C45 0.2(6) . .
Fe2 C43 C44 C45 59.5(4) . .
C42 C43 C44 Fe2 -59.3(3) . .
C43 C44 C45 C41 -0.6(6) . .
Fe2 C44 C45 C41 59.3(3) . .
C43 C44 C45 Fe2 -59.9(4) . .
C42 C41 C45 C44 0.7(5) . .
Fe2 C41 C45 C44 -59.6(3) . .
C42 C41 C45 Fe2 60.3(3) . .
O5 C12 C51 C52 -5.4(6) . .
C11 C12 C51 C52 177.2(4) . .
O5 C12 C51 C55 -179.3(4) . .
C11 C12 C51 C55 3.3(7) . .
O5 C12 C51 Fe3 -91.9(4) . .
C11 C12 C51 Fe3 90.8(5) . .
C55 C51 C52 C53 -1.2(5) . .
C12 C51 C52 C53 -176.1(4) . .
Fe3 C51 C52 C53 -60.5(3) . .
C55 C51 C52 Fe3 59.3(3) . .
C12 C51 C52 Fe3 -115.6(4) . .
C51 C52 C53 C54 0.8(5) . .
Fe3 C52 C53 C54 -58.6(3) . .
C51 C52 C53 Fe3 59.4(3) . .
C52 C53 C54 C55 -0.1(6) . .
Fe3 C53 C54 C55 -58.2(4) . .
C52 C53 C54 Fe3 58.1(3) . .
C53 C54 C55 C51 -0.6(6) . .
Fe3 C54 C55 C51 -59.8(3) . .
C53 C54 C55 Fe3 59.1(4) . .
C52 C51 C55 C54 1.1(5) . .
C12 C51 C55 C54 175.9(4) . .
Fe3 C51 C55 C54 60.7(3) . .
C52 C51 C55 Fe3 -59.6(3) . .
C12 C51 C55 Fe3 115.2(4) . .
C65 C61 C62 C63 -0.9(7) . .
Fe3 C61 C62 C63 59.5(4) . .
C65 C61 C62 Fe3 -60.4(4) . .
C61 C62 C63 C64 1.5(7) . .
Fe3 C62 C63 C64 60.9(4) . .
C61 C62 C63 Fe3 -59.4(4) . .
C62 C63 C64 C65 -1.5(7) . .
Fe3 C63 C64 C65 59.0(4) . .
C62 C63 C64 Fe3 -60.5(4) . .
C62 C61 C65 C64 -0.1(7) . .
Fe3 C61 C65 C64 -59.9(4) . .
C62 C61 C65 Fe3 59.8(4) . .
C63 C64 C65 C61 1.0(7) . .
Fe3 C64 C65 C61 59.8(4) . .
C63 C64 C65 Fe3 -58.8(4) . .
C74 C71 C72 C73 175.8(10) . .
C73 C71 C72 C73 0.8(13) 2 .
C71 C72 C73 C71 -0.8(14) . 2
